data_4509757
loop_
_publ_author_name
'Long, Sihui'
'Li, Tonglei'

_publ_section_title
;
 Controlled Formation of the Acid&#x2212;Pyridine Heterosynthon over the
 Acid&#x2212;Acid Homosynthon in 2-Anilinonicotinic Acids
;
_journal_issue 12
_journal_name_full 'Crystal Growth &amp; Design'
_journal_page_first 4993
_journal_paper_doi 10.1021/cg900786b
_journal_volume 9
_journal_year 2009
_chemical_formula_moiety 'C13 H12 N2 O2'
_chemical_formula_sum 'C13 H12 N2 O2'
_chemical_formula_weight 228.25
_chemical_name_systematic
; 
 ? 
;
_space_group_IT_number 14
_symmetry_cell_setting monoclinic
_symmetry_space_group_name_Hall '-P 2ybc'
_symmetry_space_group_name_H-M 'P 1 21/c 1'
_atom_sites_solution_hydrogens geom
_atom_sites_solution_primary direct
_atom_sites_solution_secondary difmap
_audit_creation_method SHELXL-97
_cell_angle_alpha 90.00
_cell_angle_beta 97.10(1)
_cell_angle_gamma 90.00
_cell_formula_units_Z 4
_cell_length_a 4.933(1)
_cell_length_b 21.146(4)
_cell_length_c 10.378(2)
_cell_measurement_reflns_used 2539
_cell_measurement_temperature 90.0(2)
_cell_measurement_theta_max 27.48
_cell_measurement_theta_min 1.00
_cell_volume 1074.3(4)
_computing_cell_refinement 'DENZO-SMN (Nonius, 1997)'
_computing_data_collection 'COLLECT (Nonius, 1997)'
_computing_data_reduction 'DENZO-SMN (Nonius, 1997)'
_computing_molecular_graphics 'XP in SHELXTL (Bruker, 1995)'
_computing_publication_material 'SHELX-97 and local procedures'
_computing_structure_refinement 'SHELXL-97 (Sheldrick, 1997)'
_computing_structure_solution 'SHELXS-97 (Sheldrick, 1990)'
_diffrn_ambient_temperature 90.0(2)
_diffrn_detector_area_resol_mean 18
_diffrn_measured_fraction_theta_full 0.998
_diffrn_measured_fraction_theta_max 0.998
_diffrn_measurement_device_type 'Nonius KappaCCD diffractometer'
_diffrn_measurement_method '\w scans at fixed \c = 55\%'
_diffrn_radiation_monochromator graphite
_diffrn_radiation_source 'fine-focus sealed tube'
_diffrn_radiation_type MoK\a
_diffrn_radiation_wavelength 0.71073
_diffrn_reflns_av_R_equivalents 0.0245
_diffrn_reflns_av_sigmaI/netI 0.0378
_diffrn_reflns_limit_h_max 6
_diffrn_reflns_limit_h_min -6
_diffrn_reflns_limit_k_max 27
_diffrn_reflns_limit_k_min -27
_diffrn_reflns_limit_l_max 13
_diffrn_reflns_limit_l_min -13
_diffrn_reflns_number 4874
_diffrn_reflns_theta_full 27.49
_diffrn_reflns_theta_max 27.49
_diffrn_reflns_theta_min 2.20
_exptl_absorpt_coefficient_mu 0.097
_exptl_absorpt_correction_T_max 0.9903
_exptl_absorpt_correction_T_min 0.9575
_exptl_absorpt_correction_type multi-scan
_exptl_absorpt_process_details 'Scalepack (Otwinowski & Minor, 1997)'
_exptl_crystal_colour yellow
_exptl_crystal_density_diffrn 1.411
_exptl_crystal_density_method 'not measured'
_exptl_crystal_description 'elongated block'
_exptl_crystal_F_000 480
_exptl_crystal_size_max 0.45
_exptl_crystal_size_mid 0.10
_exptl_crystal_size_min 0.10
_refine_diff_density_max 0.345
_refine_diff_density_min -0.255
_refine_diff_density_rms 0.055
_refine_ls_extinction_method none
_refine_ls_goodness_of_fit_ref 1.064
_refine_ls_hydrogen_treatment constr
_refine_ls_matrix_type full
_refine_ls_number_parameters 156
_refine_ls_number_reflns 2476
_refine_ls_number_restraints 0
_refine_ls_restrained_S_all 1.064
_refine_ls_R_factor_all 0.0681
_refine_ls_R_factor_gt 0.0467
_refine_ls_shift/su_max 0.000
_refine_ls_shift/su_mean 0.000
_refine_ls_structure_factor_coef Fsqd
_refine_ls_weighting_details 'calc w=1/[\s^2^(Fo^2^)+(0.0824P)^2^+0.2092P] where P=(Fo^2^+2Fc^2^)/3'
_refine_ls_weighting_scheme calc
_refine_ls_wR_factor_gt 0.1251
_refine_ls_wR_factor_ref 0.1414
_reflns_number_gt 1852
_reflns_number_total 2476
_reflns_threshold_expression >2\s(I)
_cod_data_source_file cg900786bsup7.cif
_cod_data_source_block k06273
_cod_original_sg_symbol_H-M 'P 21/c'
_cod_database_code 4509757

loop_
_symmetry_equiv_pos_as_xyz
'x, y, z'
'-x, y+1/2, -z+1/2'
'-x, -y, -z'
'x, -y-1/2, z-1/2'

loop_
_atom_site_label
_atom_site_type_symbol
_atom_site_fract_x
_atom_site_fract_y
_atom_site_fract_z
_atom_site_U_iso_or_equiv
_atom_site_adp_type
_atom_site_occupancy
_atom_site_symmetry_multiplicity
_atom_site_calc_flag
_atom_site_refinement_flags
C2 C 0.4003(3) 0.02713(7) 0.26901(14) 0.0184(3) Uani 1 1 d .
C3 C 0.5707(3) -0.02197(7) 0.22855(14) 0.0184(3) Uani 1 1 d .
C4 C 0.5584(3) -0.08162(7) 0.28553(14) 0.0211(3) Uani 1 1 d .
H4 H 0.6689 -0.1151 0.2601 0.025 Uiso 1 1 calc R
C5 C 0.3860(3) -0.09214(7) 0.37875(15) 0.0236(4) Uani 1 1 d .
H5 H 0.3766 -0.1322 0.4192 0.028 Uiso 1 1 calc R
C6 C 0.2276(3) -0.04184(7) 0.41065(15) 0.0224(4) Uani 1 1 d .
H6 H 0.1086 -0.0489 0.4745 0.027 Uiso 1 1 calc R
C7 C 0.7553(3) -0.01261(7) 0.12951(14) 0.0181(3) Uani 1 1 d .
C11 C 0.2696(3) 0.14255(7) 0.23698(14) 0.0201(3) Uani 1 1 d .
C12 C 0.3171(3) 0.19405(7) 0.15649(15) 0.0214(3) Uani 1 1 d .
C13 C 0.1925(3) 0.25147(7) 0.17605(16) 0.0253(4) Uani 1 1 d .
H13 H 0.2268 0.2865 0.1232 0.030 Uiso 1 1 calc R
C14 C 0.0184(3) 0.25926(8) 0.27078(16) 0.0280(4) Uani 1 1 d .
H14 H -0.0644 0.2990 0.2828 0.034 Uiso 1 1 calc R
C15 C -0.0313(3) 0.20802(8) 0.34675(15) 0.0280(4) Uani 1 1 d .
H15 H -0.1525 0.2125 0.4105 0.034 Uiso 1 1 calc R
C16 C 0.0930(3) 0.14999(8) 0.33159(15) 0.0252(4) Uani 1 1 d .
H16 H 0.0581 0.1153 0.3854 0.030 Uiso 1 1 calc R
C17 C 0.4995(3) 0.18765(7) 0.05074(16) 0.0249(4) Uani 1 1 d .
H17A H 0.4979 0.2273 0.0018 0.037 Uiso 1 1 calc R
H17B H 0.4327 0.1532 -0.0079 0.037 Uiso 1 1 calc R
H17C H 0.6864 0.1783 0.0897 0.037 Uiso 1 1 calc R
N1 N 0.2295(3) 0.01623(6) 0.35813(12) 0.0214(3) Uani 1 1 d .
N10 N 0.4085(3) 0.08596(6) 0.21582(12) 0.0207(3) Uani 1 1 d .
H10 H 0.5220 0.0892 0.1571 0.025 Uiso 1 1 calc R
O8 O 0.7749(2) 0.03820(5) 0.07154(10) 0.0207(3) Uani 1 1 d .
O9 O 0.8983(2) -0.06299(5) 0.10523(10) 0.0216(3) Uani 1 1 d .
H9 H 1.0005 -0.0541 0.0488 0.032 Uiso 1 1 calc R

loop_
_atom_site_aniso_label
_atom_site_aniso_U_11
_atom_site_aniso_U_22
_atom_site_aniso_U_33
_atom_site_aniso_U_23
_atom_site_aniso_U_13
_atom_site_aniso_U_12
C2 0.0168(7) 0.0220(8) 0.0161(7) -0.0005(6) 0.0011(6) -0.0038(6)
C3 0.0158(7) 0.0229(8) 0.0168(7) -0.0007(6) 0.0034(6) -0.0022(6)
C4 0.0200(8) 0.0224(8) 0.0210(8) 0.0011(6) 0.0026(6) -0.0009(6)
C5 0.0264(8) 0.0226(8) 0.0224(8) 0.0045(6) 0.0056(7) -0.0004(6)
C6 0.0225(8) 0.0250(8) 0.0207(8) 0.0020(6) 0.0067(6) -0.0025(6)
C7 0.0159(7) 0.0213(8) 0.0171(7) -0.0013(6) 0.0017(6) -0.0021(6)
C11 0.0181(7) 0.0220(8) 0.0200(7) -0.0027(6) 0.0013(6) -0.0011(6)
C12 0.0180(7) 0.0248(8) 0.0209(8) -0.0023(6) 0.0005(6) -0.0029(6)
C13 0.0272(9) 0.0235(8) 0.0245(8) 0.0009(6) 0.0007(7) -0.0033(7)
C14 0.0296(9) 0.0260(9) 0.0280(9) -0.0045(7) 0.0014(7) 0.0065(7)
C15 0.0280(9) 0.0334(9) 0.0237(8) -0.0016(7) 0.0076(7) 0.0060(7)
C16 0.0261(8) 0.0266(8) 0.0240(8) 0.0018(6) 0.0077(7) 0.0026(7)
C17 0.0266(8) 0.0240(8) 0.0248(8) 0.0007(6) 0.0063(7) -0.0019(7)
N1 0.0202(7) 0.0254(7) 0.0197(6) -0.0017(5) 0.0067(5) -0.0030(5)
N10 0.0210(7) 0.0211(7) 0.0216(7) 0.0009(5) 0.0094(5) 0.0011(5)
O8 0.0210(6) 0.0204(6) 0.0219(6) 0.0024(4) 0.0076(4) 0.0000(4)
O9 0.0219(6) 0.0209(6) 0.0237(6) 0.0008(4) 0.0098(4) 0.0012(4)

loop_
_atom_type_symbol
_atom_type_description
_atom_type_scat_dispersion_real
_atom_type_scat_dispersion_imag
_atom_type_scat_source
C C 0.0033 0.0016 'International Tables Vol C Tables 4.2.6.8 and 6.1.1.4'
H H 0.0000 0.0000 'International Tables Vol C Tables 4.2.6.8 and 6.1.1.4'
N N 0.0061 0.0033 'International Tables Vol C Tables 4.2.6.8 and 6.1.1.4'
O O 0.0106 0.0060 'International Tables Vol C Tables 4.2.6.8 and 6.1.1.4'

loop_
_geom_angle_atom_site_label_1
_geom_angle_atom_site_label_2
_geom_angle_atom_site_label_3
_geom_angle
N1 C2 N10 119.12(13)
N1 C2 C3 121.19(14)
N10 C2 C3 119.69(13)
C4 C3 C2 118.22(14)
C4 C3 C7 118.74(13)
C2 C3 C7 123.04(13)
C5 C4 C3 120.25(14)
C5 C4 H4 119.9
C3 C4 H4 119.9
C4 C5 C6 117.25(14)
C4 C5 H5 121.4
C6 C5 H5 121.4
N1 C6 C5 124.95(14)
N1 C6 H6 117.5
C5 C6 H6 117.5
O8 C7 O9 122.08(13)
O8 C7 C3 123.24(13)
O9 C7 C3 114.67(12)
C16 C11 N10 124.15(14)
C16 C11 C12 119.50(14)
N10 C11 C12 116.35(13)
C13 C12 C11 118.70(14)
C13 C12 C17 120.00(14)
C11 C12 C17 121.30(14)
C12 C13 C14 121.99(15)
C12 C13 H13 119.0
C14 C13 H13 119.0
C15 C14 C13 118.63(15)
C15 C14 H14 120.7
C13 C14 H14 120.7
C14 C15 C16 121.13(15)
C14 C15 H15 119.4
C16 C15 H15 119.4
C15 C16 C11 120.02(15)
C15 C16 H16 120.0
C11 C16 H16 120.0
C12 C17 H17A 109.5
C12 C17 H17B 109.5
H17A C17 H17B 109.5
C12 C17 H17C 109.5
H17A C17 H17C 109.5
H17B C17 H17C 109.5
C6 N1 C2 118.13(13)
C2 N10 C11 132.25(13)
C2 N10 H10 113.9
C11 N10 H10 113.9
C7 O9 H9 109.5

loop_
_geom_bond_atom_site_label_1
_geom_bond_atom_site_label_2
_geom_bond_distance
C2 N1 1.3458(19)
C2 N10 1.3637(19)
C2 C3 1.431(2)
C3 C4 1.398(2)
C3 C7 1.468(2)
C4 C5 1.383(2)
C4 H4 0.9500
C5 C6 1.384(2)
C5 H5 0.9500
C6 N1 1.344(2)
C6 H6 0.9500
C7 O8 1.2412(18)
C7 O9 1.3190(17)
C11 C16 1.400(2)
C11 N10 1.4096(19)
C11 C12 1.410(2)
C12 C13 1.387(2)
C12 C17 1.509(2)
C13 C14 1.393(2)
C13 H13 0.9500
C14 C15 1.380(2)
C14 H14 0.9500
C15 C16 1.389(2)
C15 H15 0.9500
C16 H16 0.9500
C17 H17A 0.9800
C17 H17B 0.9800
C17 H17C 0.9800
N10 H10 0.8800
O9 H9 0.8400

loop_
_geom_hbond_atom_site_label_D
_geom_hbond_atom_site_label_H
_geom_hbond_atom_site_label_A
_geom_hbond_distance_DH
_geom_hbond_distance_HA
_geom_hbond_distance_DA
_geom_hbond_angle_DHA
_geom_hbond_site_symmetry_A
N10 H10 O8 0.88 1.94 2.6831(16) 140.5 .
O9 H9 O8 0.84 1.80 2.6401(15) 177.7 3_755

loop_
_geom_torsion_atom_site_label_1
_geom_torsion_atom_site_label_2
_geom_torsion_atom_site_label_3
_geom_torsion_atom_site_label_4
_geom_torsion
N1 C2 C3 C4 -0.9(2)
N10 C2 C3 C4 179.66(13)
N1 C2 C3 C7 178.55(12)
N10 C2 C3 C7 -0.9(2)
C2 C3 C4 C5 -0.2(2)
C7 C3 C4 C5 -179.75(13)
C3 C4 C5 C6 0.8(2)
C4 C5 C6 N1 -0.1(2)
C4 C3 C7 O8 178.23(14)
C2 C3 C7 O8 -1.3(2)
C4 C3 C7 O9 -1.00(19)
C2 C3 C7 O9 179.52(13)
C16 C11 C12 C13 1.8(2)
N10 C11 C12 C13 -177.93(13)
C16 C11 C12 C17 -178.23(14)
N10 C11 C12 C17 2.0(2)
C11 C12 C13 C14 -1.3(2)
C17 C12 C13 C14 178.74(14)
C12 C13 C14 C15 -0.2(2)
C13 C14 C15 C16 1.3(2)
C14 C15 C16 C11 -0.7(2)
N10 C11 C16 C15 178.88(14)
C12 C11 C16 C15 -0.8(2)
C5 C6 N1 C2 -1.0(2)
N10 C2 N1 C6 -179.07(13)
C3 C2 N1 C6 1.5(2)
N1 C2 N10 C11 1.3(2)
C3 C2 N10 C11 -179.24(14)
C16 C11 N10 C2 4.4(3)
C12 C11 N10 C2 -175.86(14)
